data_4087943
loop_
_publ_author_name
'Zhang, Lujun'
'Yu, Wenfei'
'Liu, Changchun'
'Xu, Youzhi'
'Duan, Zheng'
'Mathey, Francois'

_publ_section_title
;
 The Chemistry of ortho-(Diarylphosphino)aryl Isocyanides
;
_journal_issue 24
_journal_name_full Organometallics
_journal_page_first 5697
_journal_paper_doi 10.1021/acs.organomet.5b00746
_journal_volume 34
_journal_year 2015
_chemical_formula_moiety 'C19 H14 Au2 Cl2 N P'
_chemical_formula_sum 'C19 H14 Au2 Cl2 N P'
_chemical_formula_weight 752.11
_space_group_IT_number 2
_space_group_name_Hall '-P 1'
_space_group_name_H-M_alt 'P -1'
_symmetry_cell_setting triclinic
_symmetry_space_group_name_Hall '-P 1'
_symmetry_space_group_name_H-M 'P -1'
_atom_sites_solution_hydrogens geom
_atom_sites_solution_primary direct
_atom_sites_solution_secondary difmap
_audit_creation_method SHELXL-97
_cell_angle_alpha 77.74(3)
_cell_angle_beta 78.09(3)
_cell_angle_gamma 80.73(3)
_cell_formula_units_Z 2
_cell_length_a 9.7384(19)
_cell_length_b 9.838(2)
_cell_length_c 10.857(2)
_cell_measurement_temperature 293(2)
_cell_volume 987.1(4)
_computing_structure_refinement 'SHELXL-97 (Sheldrick, 1997)'
_computing_structure_solution 'SHELXS-97 (Sheldrick, 1990)'
_diffrn_ambient_temperature 293(2)
_diffrn_measured_fraction_theta_full 0.999
_diffrn_measured_fraction_theta_max 0.999
_diffrn_measurement_device_type Saturn724
_diffrn_radiation_monochromator graphite
_diffrn_radiation_source 'fine-focus sealed tube'
_diffrn_radiation_type MoK\a
_diffrn_radiation_wavelength 0.71073
_diffrn_reflns_av_R_equivalents 0.0524
_diffrn_reflns_av_sigmaI/netI 0.0540
_diffrn_reflns_limit_h_max 11
_diffrn_reflns_limit_h_min -11
_diffrn_reflns_limit_k_max 11
_diffrn_reflns_limit_k_min -11
_diffrn_reflns_limit_l_max 13
_diffrn_reflns_limit_l_min -13
_diffrn_reflns_number 10432
_diffrn_reflns_theta_full 25.50
_diffrn_reflns_theta_max 25.50
_diffrn_reflns_theta_min 1.95
_exptl_absorpt_coefficient_mu 15.200
_exptl_absorpt_correction_T_max 0.1706
_exptl_absorpt_correction_T_min 0.1425
_exptl_absorpt_correction_type multi-scan
_exptl_crystal_colour colourless
_exptl_crystal_density_diffrn 2.531
_exptl_crystal_density_method 'not measured'
_exptl_crystal_description block
_exptl_crystal_F_000 684
_exptl_crystal_size_max 0.21
_exptl_crystal_size_mid 0.19
_exptl_crystal_size_min 0.18
_refine_diff_density_max 0.889
_refine_diff_density_min -1.525
_refine_diff_density_rms 0.235
_refine_ls_extinction_method none
_refine_ls_goodness_of_fit_ref 1.114
_refine_ls_hydrogen_treatment mixed
_refine_ls_matrix_type full
_refine_ls_number_parameters 226
_refine_ls_number_reflns 3672
_refine_ls_number_restraints 0
_refine_ls_restrained_S_all 1.114
_refine_ls_R_factor_all 0.0562
_refine_ls_R_factor_gt 0.0450
_refine_ls_shift/su_max 0.046
_refine_ls_shift/su_mean 0.008
_refine_ls_structure_factor_coef Fsqd
_refine_ls_weighting_details 'calc w=1/[\s^2^(Fo^2^)+(0.0527P)^2^+0.0000P] where P=(Fo^2^+2Fc^2^)/3'
_refine_ls_weighting_scheme calc
_refine_ls_wR_factor_gt 0.1056
_refine_ls_wR_factor_ref 0.1124
_reflns_number_gt 3095
_reflns_number_total 3672
_reflns_threshold_expression >2sigma(I)
_cod_data_source_file om5b00746_si_003.cif
_cod_data_source_block 1
_cod_original_cell_volume 987.0(3)
_cod_database_code 4087943

loop_
_symmetry_equiv_pos_as_xyz
'x, y, z'
'-x, -y, -z'

loop_
_atom_site_label
_atom_site_type_symbol
_atom_site_fract_x
_atom_site_fract_y
_atom_site_fract_z
_atom_site_U_iso_or_equiv
_atom_site_adp_type
_atom_site_occupancy
_atom_site_symmetry_multiplicity
_atom_site_calc_flag
_atom_site_refinement_flags
Au1 Au 0.61905(4) 1.03748(4) 0.70369(4) 0.03704(14) Uani 1 1 d .
Au2 Au 0.24866(5) 0.99277(5) 1.01819(4) 0.05137(16) Uani 1 1 d .
P1 P 0.6359(3) 0.8179(3) 0.6723(2) 0.0322(5) Uani 1 1 d .
C2 C 0.3505(12) 0.8558(11) 0.6634(10) 0.046(3) Uani 1 1 d .
H2 H 0.3510 0.9481 0.6709 0.056 Uiso 1 1 calc R
C11 C 0.9958(14) 0.8296(13) 0.4094(13) 0.066(4) Uani 1 1 d .
H11 H 1.0867 0.8501 0.4054 0.079 Uiso 1 1 calc R
C7 C 0.7639(10) 0.7997(10) 0.5289(9) 0.035(2) Uani 1 1 d .
C19 C 0.4086(14) 0.8559(13) 0.9739(10) 0.054(3) Uani 1 1 d .
C13 C 0.6955(10) 0.6821(9) 0.7999(9) 0.035(2) Uani 1 1 d .
C1 C 0.4728(10) 0.7649(10) 0.6565(9) 0.033(2) Uani 1 1 d .
N1 N 0.5011(10) 0.7759(9) 0.9487(8) 0.048(2) Uani 1 1 d .
C8 C 0.7271(12) 0.7640(10) 0.4238(9) 0.040(2) Uani 1 1 d .
H8 H 0.6380 0.7376 0.4300 0.048 Uiso 1 1 calc R
C9 C 0.8241(15) 0.7677(12) 0.3085(10) 0.058(3) Uani 1 1 d .
H9 H 0.7985 0.7507 0.2357 0.070 Uiso 1 1 calc R
C6 C 0.4685(11) 0.6257(10) 0.6436(10) 0.042(2) Uani 1 1 d .
H6 H 0.5510 0.5630 0.6399 0.050 Uiso 1 1 calc R
C12 C 0.8980(11) 0.8321(11) 0.5217(11) 0.047(3) Uani 1 1 d .
H12 H 0.9229 0.8556 0.5920 0.057 Uiso 1 1 calc R
C18 C 0.6194(11) 0.6752(11) 0.9241(10) 0.043(2) Uani 1 1 d .
C5 C 0.3447(12) 0.5823(12) 0.6365(10) 0.051(3) Uani 1 1 d .
H5 H 0.3426 0.4913 0.6260 0.061 Uiso 1 1 calc R
C14 C 0.8088(13) 0.5824(11) 0.7795(11) 0.053(3) Uani 1 1 d .
H14 H 0.8610 0.5831 0.6974 0.063 Uiso 1 1 calc R
C17 C 0.6555(13) 0.5739(12) 1.0264(11) 0.060(3) Uani 1 1 d .
H17 H 0.6030 0.5719 1.1085 0.072 Uiso 1 1 calc R
C4 C 0.2230(13) 0.6754(13) 0.6450(12) 0.061(3) Uani 1 1 d .
H4 H 0.1378 0.6467 0.6411 0.073 Uiso 1 1 calc R
C15 C 0.8462(15) 0.4801(12) 0.8809(13) 0.068(4) Uani 1 1 d .
H15 H 0.9234 0.4127 0.8665 0.081 Uiso 1 1 calc R
C3 C 0.2260(13) 0.8072(13) 0.6589(12) 0.059(3) Uani 1 1 d .
H3 H 0.1421 0.8678 0.6658 0.071 Uiso 1 1 calc R
C10 C 0.9608(14) 0.7978(13) 0.3058(12) 0.068(4) Uani 1 1 d .
H10 H 1.0282 0.7958 0.2316 0.081 Uiso 1 1 calc R
C16 C 0.7690(15) 0.4786(12) 1.0029(12) 0.068(4) Uani 1 1 d .
H16 H 0.7958 0.4105 1.0702 0.081 Uiso 1 1 calc R
Cl1 Cl 0.6039(3) 1.2690(3) 0.7142(3) 0.0534(7) Uani 1 1 d .
Cl2 Cl 0.0677(4) 1.1554(4) 1.0686(4) 0.0754(10) Uani 1 1 d .

loop_
_atom_site_aniso_label
_atom_site_aniso_U_11
_atom_site_aniso_U_22
_atom_site_aniso_U_33
_atom_site_aniso_U_23
_atom_site_aniso_U_13
_atom_site_aniso_U_12
Au1 0.0391(3) 0.0306(2) 0.0391(2) -0.00867(16) -0.00101(17) -0.00222(17)
Au2 0.0457(3) 0.0521(3) 0.0499(3) -0.0120(2) 0.0022(2) 0.0026(2)
P1 0.0281(13) 0.0306(13) 0.0363(13) -0.0088(10) -0.0022(10) -0.0004(10)
C2 0.044(7) 0.040(6) 0.057(7) -0.021(5) -0.009(5) 0.006(5)
C11 0.049(8) 0.058(8) 0.088(10) -0.031(7) 0.010(7) -0.009(6)
C7 0.035(5) 0.034(5) 0.028(5) -0.003(4) 0.003(4) -0.001(4)
C19 0.060(8) 0.063(8) 0.037(6) -0.007(6) -0.010(6) -0.007(7)
C13 0.035(5) 0.028(5) 0.040(5) -0.005(4) -0.006(4) -0.005(4)
C1 0.035(5) 0.034(5) 0.029(5) -0.005(4) -0.007(4) -0.002(4)
N1 0.046(6) 0.045(5) 0.044(5) -0.010(4) 0.008(4) -0.002(5)
C8 0.054(7) 0.033(5) 0.033(5) -0.008(4) 0.000(5) -0.013(5)
C9 0.083(10) 0.061(8) 0.030(6) -0.008(5) -0.002(6) -0.016(7)
C6 0.038(6) 0.033(5) 0.048(6) -0.005(5) 0.002(5) -0.001(5)
C12 0.035(6) 0.057(7) 0.051(7) -0.023(6) 0.003(5) -0.009(5)
C18 0.038(6) 0.046(6) 0.040(6) -0.004(5) -0.004(5) 0.002(5)
C5 0.053(7) 0.042(6) 0.056(7) 0.004(5) -0.005(6) -0.026(6)
C14 0.063(8) 0.046(6) 0.047(6) -0.012(5) -0.010(6) 0.006(6)
C17 0.067(9) 0.060(8) 0.044(7) 0.003(6) -0.013(6) 0.004(7)
C4 0.047(7) 0.061(8) 0.079(9) -0.008(7) -0.022(7) -0.014(6)
C15 0.076(10) 0.045(7) 0.075(9) -0.016(6) -0.016(7) 0.026(7)
C3 0.041(7) 0.064(8) 0.065(8) -0.004(6) -0.016(6) 0.010(6)
C10 0.067(9) 0.075(9) 0.054(8) -0.033(7) 0.032(7) -0.014(7)
C16 0.092(11) 0.049(7) 0.054(8) 0.008(6) -0.028(7) 0.012(7)
Cl1 0.075(2) 0.0307(13) 0.0514(16) -0.0102(12) -0.0071(14) -0.0002(13)
Cl2 0.055(2) 0.073(2) 0.096(3) -0.034(2) -0.0029(18) 0.0118(17)

loop_
_atom_type_symbol
_atom_type_description
_atom_type_scat_dispersion_real
_atom_type_scat_dispersion_imag
_atom_type_scat_source
C C 0.0033 0.0016 'International Tables Vol C Tables 4.2.6.8 and 6.1.1.4'
H H 0.0000 0.0000 'International Tables Vol C Tables 4.2.6.8 and 6.1.1.4'
N N 0.0061 0.0033 'International Tables Vol C Tables 4.2.6.8 and 6.1.1.4'
P P 0.1023 0.0942 'International Tables Vol C Tables 4.2.6.8 and 6.1.1.4'
Cl Cl 0.1484 0.1585 'International Tables Vol C Tables 4.2.6.8 and 6.1.1.4'
Au Au -2.0133 8.8022 'International Tables Vol C Tables 4.2.6.8 and 6.1.1.4'

loop_
_geom_angle_atom_site_label_1
_geom_angle_atom_site_label_2
_geom_angle_atom_site_label_3
_geom_angle
P1 Au1 Cl1 174.30(10)
C19 Au2 Cl2 178.5(4)
C1 P1 C7 108.5(4)
C1 P1 C13 103.2(4)
C7 P1 C13 106.2(4)
C1 P1 Au1 114.8(3)
C7 P1 Au1 108.4(3)
C13 P1 Au1 115.2(3)
C1 C2 C3 118.6(10)
C1 C2 H2 120.7
C3 C2 H2 120.7
C10 C11 C12 120.9(12)
C10 C11 H11 119.6
C12 C11 H11 119.6
C12 C7 C8 120.0(9)
C12 C7 P1 118.3(7)
C8 C7 P1 121.6(8)
N1 C19 Au2 179.6(13)
C14 C13 C18 117.6(10)
C14 C13 P1 123.5(8)
C18 C13 P1 118.9(8)
C2 C1 C6 119.2(9)
C2 C1 P1 120.8(8)
C6 C1 P1 119.9(7)
C19 N1 C18 176.6(11)
C7 C8 C9 120.1(10)
C7 C8 H8 120.0
C9 C8 H8 120.0
C8 C9 C10 118.2(10)
C8 C9 H9 120.9
C10 C9 H9 120.9
C5 C6 C1 120.7(10)
C5 C6 H6 119.7
C1 C6 H6 119.6
C7 C12 C11 119.9(10)
C7 C12 H12 120.1
C11 C12 H12 120.1
N1 C18 C17 118.0(10)
N1 C18 C13 119.2(9)
C17 C18 C13 122.8(10)
C6 C5 C4 118.9(10)
C6 C5 H5 120.5
C4 C5 H5 120.5
C13 C14 C15 120.4(11)
C13 C14 H14 119.8
C15 C14 H14 119.8
C16 C17 C18 118.0(11)
C16 C17 H17 121.0
C18 C17 H17 121.0
C3 C4 C5 120.6(11)
C3 C4 H4 119.7
C5 C4 H4 119.7
C16 C15 C14 120.1(11)
C16 C15 H15 120.0
C14 C15 H15 120.0
C4 C3 C2 121.9(11)
C4 C3 H3 119.0
C2 C3 H3 119.0
C11 C10 C9 120.9(11)
C11 C10 H10 119.6
C9 C10 H10 119.6
C17 C16 C15 121.2(11)
C17 C16 H16 119.4
C15 C16 H16 119.4

loop_
_geom_bond_atom_site_label_1
_geom_bond_atom_site_label_2
_geom_bond_distance
Au1 P1 2.233(2)
Au1 Cl1 2.284(3)
Au2 C19 1.939(13)
Au2 Cl2 2.243(3)
P1 C1 1.801(10)
P1 C7 1.804(9)
P1 C13 1.827(9)
C2 C1 1.368(14)
C2 C3 1.386(16)
C2 H2 0.9300
C11 C10 1.350(17)
C11 C12 1.385(15)
C11 H11 0.9300
C7 C12 1.376(13)
C7 C8 1.390(13)
C19 N1 1.126(14)
C13 C14 1.367(14)
C13 C18 1.391(13)
C1 C6 1.414(13)
N1 C18 1.413(14)
C8 C9 1.402(15)
C8 H8 0.9300
C9 C10 1.402(17)
C9 H9 0.9300
C6 C5 1.364(14)
C6 H6 0.9300
C12 H12 0.9300
C18 C17 1.389(14)
C5 C4 1.376(16)
C5 H5 0.9300
C14 C15 1.391(15)
C14 H14 0.9300
C17 C16 1.349(17)
C17 H17 0.9300
C4 C3 1.343(15)
C4 H4 0.9300
C15 C16 1.380(17)
C15 H15 0.9300
C3 H3 0.9300
C10 H10 0.9300
C16 H16 0.9300

loop_
_geom_torsion_atom_site_label_1
_geom_torsion_atom_site_label_2
_geom_torsion_atom_site_label_3
_geom_torsion_atom_site_label_4
_geom_torsion
Cl1 Au1 P1 C1 -83.0(11)
Cl1 Au1 P1 C7 38.5(11)
Cl1 Au1 P1 C13 157.3(10)
C1 P1 C7 C12 -178.7(8)
C13 P1 C7 C12 -68.3(9)
Au1 P1 C7 C12 56.0(9)
C1 P1 C7 C8 6.0(9)
C13 P1 C7 C8 116.4(8)
Au1 P1 C7 C8 -119.2(7)
Cl2 Au2 C19 N1 145(100)
C1 P1 C13 C14 108.7(9)
C7 P1 C13 C14 -5.4(10)
Au1 P1 C13 C14 -125.4(8)
C1 P1 C13 C18 -68.7(9)
C7 P1 C13 C18 177.2(8)
Au1 P1 C13 C18 57.2(9)
C3 C2 C1 C6 0.7(15)
C3 C2 C1 P1 -175.9(8)
C7 P1 C1 C2 -121.2(9)
C13 P1 C1 C2 126.4(9)
Au1 P1 C1 C2 0.2(9)
C7 P1 C1 C6 62.2(9)
C13 P1 C1 C6 -50.2(9)
Au1 P1 C1 C6 -176.4(7)
Au2 C19 N1 C18 -73(100)
C12 C7 C8 C9 -3.1(15)
P1 C7 C8 C9 172.0(8)
C7 C8 C9 C10 4.7(17)
C2 C1 C6 C5 0.8(15)
P1 C1 C6 C5 177.5(8)
C8 C7 C12 C11 0.2(16)
P1 C7 C12 C11 -175.1(9)
C10 C11 C12 C7 1.0(19)
C19 N1 C18 C17 35(21)
C19 N1 C18 C13 -144(20)
C14 C13 C18 N1 -179.6(10)
P1 C13 C18 N1 -2.0(13)
C14 C13 C18 C17 1.2(16)
P1 C13 C18 C17 178.7(9)
C1 C6 C5 C4 -1.5(16)
C18 C13 C14 C15 -1.0(16)
P1 C13 C14 C15 -178.5(9)
N1 C18 C17 C16 -179.6(11)
C13 C18 C17 C16 -0.3(18)
C6 C5 C4 C3 0.6(18)
C13 C14 C15 C16 0.1(19)
C5 C4 C3 C2 1.0(19)
C1 C2 C3 C4 -1.6(18)
C12 C11 C10 C9 1(2)
C8 C9 C10 C11 -3(2)
C18 C17 C16 C15 -1(2)
C14 C15 C16 C17 1(2)
